data_2006875
loop_
_publ_author_name
'Kandasamy Chinnakali'
'Hoong-Kun Fun'
'Kamaraj Sriraghavan'
'Vaylakkavoor T.Ramakrishnan'

_publ_section_title
;
 7-(4-Nitrophenyl)-7-azabicyclo[4.1.0]heptane
;
_journal_issue 12
_journal_name_full 'Acta Crystallographica Section C'
_journal_page_first IUC9700032
_journal_paper_doi 10.1107/S0108270197099241
_journal_volume 53
_journal_year 1997
_chemical_formula_sum 'C12 H14 N2 O2'
_chemical_formula_weight 218.25
_chemical_name_systematic
;
7-(4-Nitrophenyl)-7-azabicyclo[4.1.0]heptane
;
_space_group_IT_number 14
_symmetry_cell_setting monoclinic
_symmetry_space_group_name_Hall '-P 2ybc'
_symmetry_space_group_name_H-M 'P 1 21/c 1'
_audit_creation_method SHELXL
_cell_angle_alpha 90.00
_cell_angle_beta 91.303(10)
_cell_angle_gamma 90.00
_cell_formula_units_Z 8
_cell_length_a 10.7990(16)
_cell_length_b 12.6741(12)
_cell_length_c 16.3797(13)
_cell_measurement_reflns_used 33
_cell_measurement_temperature 293(2)
_cell_measurement_theta_max 12.51
_cell_measurement_theta_min 5.36
_cell_volume 2241.3(4)
_diffrn_ambient_temperature 293(2)
_diffrn_measurement_device 'Siemens P4 diffractometer'
_diffrn_measurement_method '\w/2\q scans'
_diffrn_radiation_monochromator graphite
_diffrn_radiation_source 'fine-focus sealed tube'
_diffrn_radiation_type MoK\a
_diffrn_radiation_wavelength 0.71073
_diffrn_reflns_av_R_equivalents 0.0288
_diffrn_reflns_av_sigmaI/netI 0.0821
_diffrn_reflns_limit_h_max 14
_diffrn_reflns_limit_h_min -1
_diffrn_reflns_limit_k_max 16
_diffrn_reflns_limit_k_min -1
_diffrn_reflns_limit_l_max 21
_diffrn_reflns_limit_l_min -21
_diffrn_reflns_number 6502
_diffrn_reflns_theta_max 27.50
_diffrn_reflns_theta_min 1.89
_diffrn_standards_decay_% <3
_diffrn_standards_interval_count 97
_diffrn_standards_number 3
_exptl_absorpt_coefficient_mu 0.090
_exptl_absorpt_correction_type none
_exptl_crystal_colour 'light yellow'
_exptl_crystal_density_diffrn 1.293
_exptl_crystal_density_meas ?
_exptl_crystal_description 'rectangular slab'
_exptl_crystal_F_000 928
_exptl_crystal_size_max 0.62
_exptl_crystal_size_mid 0.46
_exptl_crystal_size_min 0.26
_refine_diff_density_max 0.25
_refine_diff_density_min -0.15
_refine_ls_extinction_coef 0.0092(6)
_refine_ls_extinction_method SHELXL
_refine_ls_goodness_of_fit_all 0.818
_refine_ls_goodness_of_fit_obs 1.077
_refine_ls_hydrogen_treatment constr
_refine_ls_matrix_type full
_refine_ls_number_parameters 299
_refine_ls_number_reflns 5157
_refine_ls_number_restraints 1
_refine_ls_restrained_S_all 0.821
_refine_ls_restrained_S_obs 1.083
_refine_ls_R_factor_all 0.1345
_refine_ls_R_factor_obs .0453
_refine_ls_shift/esd_max 0.000
_refine_ls_shift/esd_mean 0.000
_refine_ls_structure_factor_coef Fsqd
_refine_ls_weighting_details 'w=1/[\s^2^(Fo^2^)+(0.0512P)^2^] where P=(Fo^2^+2Fc^2^)/3'
_refine_ls_weighting_scheme calc
_refine_ls_wR_factor_all 0.1264
_refine_ls_wR_factor_obs .1007
_reflns_number_observed 2057
_reflns_number_total 5157
_reflns_observed_criterion >2sigma(I)
_cod_data_source_file qb0027.cif
_cod_data_source_block I
_cod_depositor_comments
;
The following automatic conversions were performed:

'_exptl_crystal_density_meas' value 'not measured' was changed to '?'
- the value is perceived as not measured.

Automatic conversion script
Id: cif_fix_values 3008 2015-01-20 13:52:24Z robertas 

The following automatic conversions were performed:

'_refine_ls_weighting_scheme' value 'calc
w=1/[\s^2^(Fo^2^)+(0.0512P)^2^] where P=(Fo^2^+2Fc^2^)/3' was changed
to 'calc'. New tag '_refine_ls_weighting_details' was created. The
value of the new tag was set to 'w=1/[\s^2^(Fo^2^)+(0.0512P)^2^]
where P=(Fo^2^+2Fc^2^)/3'.

Automatic conversion script
Id: cif_fix_values 3143 2015-03-26 13:38:13Z robertas 
;
_cod_original_sg_symbol_H-M 'P 21/c'
_cod_database_code 2006875

loop_
_symmetry_equiv_pos_as_xyz
'x, y, z'
'-x, y+1/2, -z+1/2'
'-x, -y, -z'
'x, -y-1/2, z-1/2'

loop_
_atom_site_aniso_label
_atom_site_aniso_U_11
_atom_site_aniso_U_22
_atom_site_aniso_U_33
_atom_site_aniso_U_12
_atom_site_aniso_U_13
_atom_site_aniso_U_23
N1 .115(2) .049(2) .072(2) -.013(2) -.029(2) .0020(12)
N2 .0508(10) .0400(10) .0487(10) .0018(9) .0005(8) -.0016(8)
O1 .136(2) .0547(12) .135(2) -.0330(13) -.016(2) .0082(12)
O2 .153(2) .0559(13) .109(2) .0118(14) .0017(15) -.0150(11)
C1 .078(2) .0377(13) .0521(14) -.0064(13) -.0172(13) .0016(11)
C2 .066(2) .056(2) .064(2) -.0127(14) -.0086(13) .0160(13)
C3 .0529(14) .054(2) .065(2) -.0009(12) .0041(12) .0046(12)
C4 .0525(13) .0427(13) .0430(12) -.0027(11) -.0035(10) .0017(10)
C5 .0569(14) .0468(14) .0551(14) -.0071(12) .0059(11) -.0025(11)
C6 .073(2) .0491(15) .0572(15) .0041(13) -.0023(12) -.0033(12)
C7 .0494(13) .0482(14) .0643(15) .0022(11) -.0056(11) -.0043(11)
C8 .0592(14) .060(2) .077(2) .0068(13) .0087(13) -.0080(13)
C9 .091(2) .060(2) .090(2) .000(2) .018(2) -.0176(15)
C10 .073(2) .066(2) .102(2) -.0074(15) .002(2) -.027(2)
C11 .0648(14) .0464(13) .0656(15) -.0015(12) .0042(12) .0073(12)
C12 .0624(14) .0466(13) .0457(13) .0025(12) -.0021(11) -.0013(10)
N1A .084(2) .0479(14) .0647(14) -.0041(12) .0233(12) -.0055(11)
N2A .0513(11) .0429(11) .0473(10) -.0025(9) .0041(8) .0008(8)
O1A .120(2) .0564(12) .1019(14) -.0225(12) .0064(13) -.0131(10)
O2A .1031(15) .0541(12) .1013(15) .0113(11) .0075(12) .0114(10)
C1A .0643(15) .0407(13) .0532(14) -.0001(12) .0169(12) -.0007(11)
C2A .0577(14) .0524(15) .065(2) -.0081(12) .0070(12) -.0118(12)
C3A .0507(13) .0514(14) .0600(14) .0005(12) -.0032(11) -.0058(12)
C4A .0477(12) .0449(13) .0426(12) .0002(11) .0091(10) -.0048(10)
C5A .0537(13) .0466(14) .0523(13) -.0056(11) .0004(11) -.0040(11)
C6A .0611(14) .0519(15) .0503(13) .0027(13) .0064(11) .0006(11)
C7A .0585(14) .0566(15) .0478(13) -.0066(12) .0013(11) .0017(11)
C8A .0599(15) .067(2) .085(2) -.0030(14) -.0029(13) .0259(15)
C9A .086(2) .069(2) .128(3) .022(2) .001(2) -.009(2)
C10A .077(3) .044(2) .072(3) -.008(2) .009(3) -.008(3)
C10B .137(15) .088(11) .061(9) .044(11) -.027(10) -.016(10)
C11A .071(2) .0519(14) .068(2) -.0102(13) -.0090(13) -.0019(12)
C12A .0462(12) .0505(14) .0579(14) -.0026(11) .0043(11) -.0020(11)

loop_
_atom_site_label
_atom_site_fract_x
_atom_site_fract_y
_atom_site_fract_z
_atom_site_U_iso_or_equiv
_atom_site_thermal_displace_type
_atom_site_calc_flag
_atom_site_refinement_flags
_atom_site_occupancy
_atom_site_disorder_group
_atom_site_type_symbol
N1 .3799(3) 1.1505(2) -.06879(14) .0789(7) Uani d . 1 . N
N2 .36593(15) .71052(13) -.10967(10) .0465(4) Uani d . 1 . N
O1 .4703(2) 1.1974(2) -.09334(14) .1088(8) Uani d . 1 . O
O2 .2937(2) 1.1937(2) -.03526(14) .1059(7) Uani d . 1 . O
C1 .3757(2) 1.0359(2) -.07962(13) .0562(6) Uani d . 1 . C
C2 .4734(2) .9862(2) -.11599(13) .0625(7) Uani d . 1 . C
H2 .5402(2) 1.0250(2) -.13453(13) .075 Uiso calc R 1 . H
C3 .4705(2) .8781(2) -.12451(13) .0573(6) Uani d . 1 . C
H3 .5361(2) .8437(2) -.14909(13) .069 Uiso calc R 1 . H
C4 .3710(2) .8197(2) -.09683(12) .0461(5) Uani d . 1 . C
C5 .2734(2) .8723(2) -.06100(12) .0529(6) Uani d . 1 . C
H5 .2059(2) .8340(2) -.04289(12) .063 Uiso calc R 1 . H
C6 .2751(2) .9806(2) -.05186(13) .0597(6) Uani d . 1 . C
H6 .2098(2) 1.0155(2) -.02750(13) .072 Uiso calc R 1 . H
C7 .4738(2) .6449(2) -.08879(13) .0541(6) Uani d . 1 . C
H7A .5436(2) .6813(2) -.06188(13) .065 Uiso calc R 1 . H
C8 .5073(2) .5604(2) -.14985(15) .0652(7) Uani d . 1 . C
H8A .4974(2) .5889(2) -.20457(15) .078 Uiso calc R 1 . H
H8B .5939(2) .5418(2) -.14163(15) .078 Uiso calc R 1 . H
C9 .4299(2) .4621(2) -.1433(2) .0802(8) Uani d . 1 . C
H9A .4369(2) .4220(2) -.1934(2) .096 Uiso calc R 1 . H
H9B .4635(2) .4191(2) -.0991(2) .096 Uiso calc R 1 . H
C10 .2984(2) .4817(2) -.1287(2) .0801(8) Uani d . 1 . C
H10A .2554(2) .4146(2) -.1264(2) .096 Uiso calc R 1 . H
H10B .2633(2) .5212(2) -.1744(2) .096 Uiso calc R 1 . H
C11 .2762(2) .5422(2) -.05051(13) .0589(6) Uani d . 1 . C
H11A .1905(2) .5651(2) -.05012(13) .071 Uiso calc R 1 . H
H11B .2898(2) .4954(2) -.00431(13) .071 Uiso calc R 1 . H
C12 .3590(2) .6368(2) -.04077(13) .0516(6) Uani d . 1 . C
H12A .3626(2) .6686(2) .01376(13) .062 Uiso calc R 1 . H
N1A .1384(2) .8942(2) .12864(13) .0654(6) Uani d . 1 . N
N2A .13620(15) .45321(13) .16219(10) .0471(4) Uani d . 1 . N
O1A .2219(2) .94442(14) .16219(12) .0928(6) Uani d . 1 . O
O2A .0556(2) .93510(14) .08693(12) .0861(6) Uani d . 1 . O
C1A .1375(2) .7789(2) .13876(13) .0525(6) Uani d . 1 . C
C2A .2266(2) .7322(2) .18784(14) .0582(6) Uani d . 1 . C
H2A .2870(2) .7728(2) .21431(14) .070 Uiso calc R 1 . H
C3A .2250(2) .6241(2) .19714(13) .0541(6) Uani d . 1 . C
H3A .2848(2) .5914(2) .23009(13) .065 Uiso calc R 1 . H
C4A .1342(2) .5634(2) .15750(12) .0449(5) Uani d . 1 . C
C5A .0464(2) .6140(2) .10784(12) .0509(6) Uani d . 1 . C
H5A -.0134(2) .5740(2) .08028(12) .061 Uiso calc R 1 . H
C6A .0462(2) .7217(2) .09865(13) .0543(6) Uani d . 1 . C
H6A -.0138(2) .7551(2) .06629(13) .065 Uiso calc R 1 . H
C7A .1373(2) .3989(2) .24111(13) .0543(6) Uani d . 1 . C
H7B .1332(2) .4443(2) .28944(13) .065 Uiso calc R 1 . H
C8A .2165(2) .3025(2) .2499(2) .0708(7) Uani d . 1 . C
H8C .2004(2) .2693(2) .3019(2) .085 Uiso calc R 1 . H
H8D .3029(2) .3234(2) .2502(2) .085 Uiso calc R 1 . H
C9A .1941(3) .2239(2) .1828(2) .0944(9) Uani d D 1 . C
H9C .2289(3) .2504(2) .1327(2) .113 Uiso calc R 1 1 H
H9D .2358(3) .1584(2) .1967(2) .113 Uiso calc R 1 1 H
C10A .0616(4) .2034(4) .1693(3) .0643(12) Uani d P .75 1 C
H10C .0269(4) .1787(4) .2200(3) .077 Uiso calc PR .75 1 H
H10D .0519(4) .1473(4) .1294(3) .077 Uiso calc PR .75 1 H
C10B .0906(15) .2165(15) .1270(7) .096(6) Uani d PD .25 2 C
H10E .0545(15) .1467(15) .1319(7) .115 Uiso calc PR .25 2 H
H10F .1204(15) .2234(15) .0719(7) .115 Uiso calc PR .25 2 H
C11A -.0115(2) .2988(2) .13970(14) .0637(7) Uani d . 1 . C
H11C .0036(2) .3103(2) .08223(14) .076 Uiso calc R 1 1 H
H11D -.0993(2) .2854(2) .14559(14) .076 Uiso calc R 1 1 H
C12A .0242(2) .3967(2) .18719(12) .0515(6) Uani d . 1 . C
H12B -.0447(2) .4411(2) .20449(12) .062 Uiso calc R 1 . H

loop_
_atom_type_symbol
_atom_type_description
_atom_type_scat_dispersion_real
_atom_type_scat_dispersion_imag
_atom_type_scat_source
C C 0.0033 0.0016 'International Tables Vol C Tables 4.2.6.8 and 6.1.1.4'
H H 0.0000 0.0000 'International Tables Vol C Tables 4.2.6.8 and 6.1.1.4'
N N 0.0061 0.0033 'International Tables Vol C Tables 4.2.6.8 and 6.1.1.4'
O O 0.0106 0.0060 'International Tables Vol C Tables 4.2.6.8 and 6.1.1.4'

loop_
_geom_angle_atom_site_label_1
_geom_angle_atom_site_label_2
_geom_angle_atom_site_label_3
_geom_angle
_geom_angle_publ_flag
O1 N1 O2 123.6(2) ?
O1 N1 C1 117.8(3) ?
O2 N1 C1 118.6(3) ?
C4 N2 C7 119.8(2) yes
C4 N2 C12 121.1(2) yes
C7 N2 C12 60.91(13) yes
C2 C1 C6 121.9(2) ?
C2 C1 N1 119.0(2) ?
C6 C1 N1 119.1(2) ?
C1 C2 C3 118.9(2) ?
C2 C3 C4 120.8(2) ?
C5 C4 C3 118.8(2) ?
C5 C4 N2 120.7(2) ?
C3 C4 N2 120.4(2) ?
C6 C5 C4 121.0(2) ?
C1 C6 C5 118.6(2) ?
N2 C7 C12 59.64(13) ?
N2 C7 C8 116.6(2) ?
C12 C7 C8 121.0(2) ?
C9 C8 C7 113.4(2) ?
C10 C9 C8 114.4(2) ?
C9 C10 C11 113.3(2) ?
C12 C11 C10 112.8(2) ?
N2 C12 C7 59.44(13) ?
N2 C12 C11 117.9(2) ?
C7 C12 C11 120.0(2) ?
O1A N1A O2A 123.4(2) ?
O1A N1A C1A 118.2(2) ?
O2A N1A C1A 118.4(2) ?
C4A N2A C7A 121.2(2) yes
C4A N2A C12A 119.3(2) yes
C7A N2A C12A 61.05(12) yes
C2A C1A C6A 122.4(2) ?
C2A C1A N1A 119.2(2) ?
C6A C1A N1A 118.4(2) ?
C1A C2A C3A 118.8(2) ?
C2A C3A C4A 120.5(2) ?
C5A C4A C3A 118.7(2) ?
C5A C4A N2A 120.1(2) ?
C3A C4A N2A 121.0(2) ?
C6A C5A C4A 121.4(2) ?
C5A C6A C1A 118.1(2) ?
N2A C7A C12A 59.74(13) ?
N2A C7A C8A 117.5(2) ?
C12A C7A C8A 120.0(2) ?
C7A C8A C9A 113.0(2) ?
C10B C9A C8A 128.6(7) ?
C10A C9A C8A 111.7(3) ?
C9A C10A C11A 113.9(3) ?
C9A C10B C11A 114.9(10) ?
C12A C11A C10A 111.4(2) ?
C12A C11A C10B 116.9(6) ?
N2A C12A C7A 59.21(12) ?
N2A C12A C11A 117.3(2) ?
C7A C12A C11A 121.1(2) ?

loop_
_geom_bond_atom_site_label_1
_geom_bond_atom_site_label_2
_geom_bond_site_symmetry_2
_geom_bond_distance
_geom_bond_publ_flag
N1 O1 . 1.219(3) ?
N1 O2 . 1.221(3) ?
N1 C1 . 1.464(3) ?
N2 C4 . 1.400(3) ?
N2 C7 . 1.465(2) ?
N2 C12 . 1.468(3) ?
C1 C2 . 1.375(3) ?
C1 C6 . 1.379(3) ?
C2 C3 . 1.378(3) ?
C3 C4 . 1.389(3) ?
C4 C5 . 1.389(3) ?
C5 C6 . 1.381(3) ?
C7 C12 . 1.487(3) ?
C7 C8 . 1.515(3) ?
C8 C9 . 1.505(3) ?
C9 C10 . 1.467(3) yes
C10 C11 . 1.517(3) ?
C11 C12 . 1.502(3) ?
N1A O1A . 1.223(2) ?
N1A O2A . 1.227(2) ?
N1A C1A . 1.472(3) ?
N2A C4A . 1.399(3) ?
N2A C7A . 1.464(3) ?
N2A C12A . 1.472(2) ?
C1A C2A . 1.374(3) ?
C1A C6A . 1.378(3) ?
C2A C3A . 1.379(3) ?
C3A C4A . 1.394(3) ?
C4A C5A . 1.391(3) ?
C5A C6A . 1.373(3) ?
C7A C12A . 1.492(3) ?
C7A C8A . 1.496(3) ?
C8A C9A . 1.499(3) ?
C9A C10B . 1.430(13) yes
C9A C10A . 1.466(5) yes
C10A C11A . 1.518(6) ?
C10B C11A . 1.54(2) ?
C11A C12A . 1.509(3) ?

loop_
_geom_torsion_atom_site_label_1
_geom_torsion_atom_site_label_2
_geom_torsion_atom_site_label_3
_geom_torsion_atom_site_label_4
_geom_torsion
_geom_torsion_publ_flag
O1 N1 C1 C2 0.5(3) ?
O2 N1 C1 C2 -178.8(2) ?
O1 N1 C1 C6 179.5(2) ?
O2 N1 C1 C6 0.1(3) ?
C6 C1 C2 C3 -0.3(3) ?
N1 C1 C2 C3 178.6(2) ?
C1 C2 C3 C4 -0.1(3) ?
C2 C3 C4 C5 0.6(3) ?
C2 C3 C4 N2 176.6(2) ?
C7 N2 C4 C5 -134.9(2) ?
C12 N2 C4 C5 -62.9(3) ?
C7 N2 C4 C3 49.2(3) ?
C12 N2 C4 C3 121.2(2) ?
C3 C4 C5 C6 -0.8(3) ?
N2 C4 C5 C6 -176.7(2) ?
C2 C1 C6 C5 0.1(3) ?
N1 C1 C6 C5 -178.8(2) ?
C4 C5 C6 C1 0.4(3) ?
C4 N2 C7 C12 111.2(2) ?
C12 N2 C7 C12 0.0 ?
C4 N2 C7 C8 -136.8(2) ?
C12 N2 C7 C8 112.0(2) ?
N2 C7 C8 C9 -80.8(3) ?
C12 C7 C8 C9 -11.8(3) yes
C7 C8 C9 C10 40.3(3) yes
C8 C9 C10 C11 -59.7(3) yes
C9 C10 C11 C12 47.0(3) yes
C4 N2 C12 C7 -109.2(2) ?
C7 N2 C12 C7 0.0 ?
C4 N2 C12 C11 140.6(2) ?
C7 N2 C12 C11 -110.2(2) ?
N2 C7 C12 N2 0.0 ?
C8 C7 C12 N2 -104.7(2) ?
N2 C7 C12 C11 106.6(2) ?
C8 C7 C12 C11 1.9(3) yes
C10 C11 C12 N2 50.3(3) ?
C10 C11 C12 C7 -18.7(3) yes
O1A N1A C1A C2A 2.6(3) ?
O2A N1A C1A C2A -177.5(2) ?
O1A N1A C1A C6A -177.7(2) ?
O2A N1A C1A C6A 2.2(3) ?
C6A C1A C2A C3A 0.2(3) ?
N1A C1A C2A C3A 179.9(2) ?
C1A C2A C3A C4A -0.1(3) ?
C2A C3A C4A C5A 0.7(3) ?
C2A C3A C4A N2A 175.8(2) ?
C7A N2A C4A C5A -128.9(2) ?
C12A N2A C4A C5A -56.9(3) ?
C7A N2A C4A C3A 56.0(3) ?
C12A N2A C4A C3A 128.0(2) ?
C3A C4A C5A C6A -1.3(3) ?
N2A C4A C5A C6A -176.5(2) ?
C4A C5A C6A C1A 1.4(3) ?
C2A C1A C6A C5A -0.8(3) ?
N1A C1A C6A C5A 179.5(2) ?
C4A N2A C7A C12A 108.6(2) ?
C12A N2A C7A C12A 0.0 ?
C4A N2A C7A C8A -141.0(2) ?
C12A N2A C7A C8A 110.4(2) ?
N2A C7A C8A C9A -51.1(3) ?
C12A C7A C8A C9A 18.0(3) yes
C7A C8A C9A C10B -17.5(10) ?
C7A C8A C9A C10A -48.5(4) yes
C10B C9A C10A C11A -65.4(16) ?
C8A C9A C10A C11A 64.1(4) yes
C10A C9A C10B C11A 65.0(13) ?
C8A C9A C10B C11A -1.6(17) ?
C9A C10A C11A C12A -44.3(4) ?
C9A C10A C11A C10B 62.7(13) ?
C9A C10B C11A C12A 19.8(14) yes
C9A C10B C11A C10A -66.7(10) ?
C4A N2A C12A C7A -111.6(2) ?
C7A N2A C12A C7A 0.0 ?
C4A N2A C12A C11A 136.7(2) ?
C7A N2A C12A C11A -111.7(2) ?
N2A C7A C12A N2A 0.0 ?
C8A C7A C12A N2A -106.3(2) ?
N2A C7A C12A C11A 105.3(2) ?
C8A C7A C12A C11A -1.0(3) yes
C10A C11A C12A N2A 82.0(3) ?
C10B C11A C12A N2A 49.9(7) ?
C10A C11A C12A C7A 13.2(3) yes
C10B C11A C12A C7A -19.0(7) ?
